data_1509551
loop_
_publ_author_name
'Daub, M.'
'Harms, W.'
'Roehr, C.'
'Duerr, I.'
'Burggraf, F.'

_publ_section_title
;
 Ca Ag - Sr Ag - Ba Ag: Between CrB and FeB structure type
;
_journal_name_full 'Zeitschrift fuer Anorganische und Allgemeine Chemie'
_journal_page_first 2255
_journal_page_last 2266
_journal_volume 634
_journal_year 2008
_chemical_formula_sum 'Ag Sr'
_chemical_name_systematic 'Sr Ag'
_space_group_IT_number 62
_symmetry_space_group_name_Hall '-P 2ac 2n'
_symmetry_space_group_name_H-M 'P n m a'
_cell_angle_alpha 90
_cell_angle_beta 90
_cell_angle_gamma 90
_cell_formula_units_Z 20
_cell_length_a 41.315
_cell_length_b 4.7879
_cell_length_c 6.3881
_cell_volume 1263.643
_citation_journal_id_ASTM ZAACAB
_cod_data_source_file silver1-2_547.cif
_cod_data_source_block Ag1Sr1
_cod_original_formula_sum 'Ag1 Sr1'
_cod_database_code 1509551

loop_
_symmetry_equiv_pos_as_xyz
x,y,z
-x+1/2,-y,z+1/2
x+1/2,-y+1/2,-z+1/2
-x,y+1/2,-z
-x,-y,-z
x-1/2,y,-z-1/2
-x-1/2,y-1/2,z-1/2
x,-y-1/2,z

loop_
_atom_site_label
_atom_site_type_symbol
_atom_site_fract_x
_atom_site_fract_y
_atom_site_fract_z
_atom_site_occupancy
_atom_site_U_iso_or_equiv
Sr5 Sr 0.064 0.25 0.3671 1 0.0
Sr1 Sr 0.26413 0.25 0.8927 1 0.0
Sr2 Sr 0.36392 0.25 0.1333 1 0.0
Ag4 Ag 0.5929 0.25 0.62348 1 0.0
Ag3 Ag 0.19308 0.25 0.63732 1 0.0
Sr3 Sr 0.46406 0.25 0.3673 1 0.0
Ag1 Ag 0.49307 0.25 0.87713 1 0.0
Ag2 Ag 0.29291 0.25 0.38306 1 0.0
Sr4 Sr 0.16392 0.25 0.1268 1 0.0
Ag5 Ag 0.39314 0.25 0.6227 1 0.0
